data_1566544
loop_
_publ_author_name
'Wittmann, Christopher'
'Bacher, Felix'
'Enyedy, Eva A.'
'D\"om\"ot\"or, Orsolya'
'Spengler, Gabriella'
'Madejski, Christian'
'Reynisson, J\'ohannes'
'Arion, Vladimir B.'

_publ_section_title
;
 Highly Antiproliferative Latonduine and Indolo[2,3-<i>c</i>]quinoline
 Derivatives: Complex Formation with Copper(II) Markedly Changes the
 Kinase Inhibitory Profile.
;
_journal_issue 3
_journal_name_full 'Journal of medicinal chemistry'
_journal_page_first 2238
_journal_page_last 2261
_journal_paper_doi 10.1021/acs.jmedchem.1c01740
_journal_volume 65
_journal_year 2022
_chemical_formula_moiety 'C28 H28 Br Cl Cu N6 O2'
_chemical_formula_sum 'C28 H28 Br Cl Cu N6 O2'
_chemical_formula_weight 659.46
_space_group_crystal_system monoclinic
_space_group_IT_number 14
_space_group_name_Hall '-P 2ybc'
_space_group_name_H-M_alt 'P 1 21/c 1'
_atom_sites_solution_hydrogens mixed
_audit_creation_method SHELXL-2014
_cell_angle_alpha 90
_cell_angle_beta 103.8245(13)
_cell_angle_gamma 90
_cell_formula_units_Z 4
_cell_length_a 16.1127(6)
_cell_length_b 8.9758(3)
_cell_length_c 19.2463(7)
_cell_measurement_reflns_used 9776
_cell_measurement_temperature 100(2)
_cell_measurement_theta_max 29.944
_cell_measurement_theta_min 2.517
_cell_volume 2702.85(17)
_computing_cell_refinement 'Bruker SAINT v8.38A'
_computing_data_collection 'Bruker APEX2'
_computing_data_reduction 'Bruker SAINT v8.38A'
_computing_molecular_graphics 'Bruker SHELXTL'
_computing_publication_material 'Bruker SHELXTL'
_computing_structure_refinement 'SHELXL-2014 (Sheldrick, 2014)'
_computing_structure_solution 'SHELXS-2014 (Sheldrick, 2014)'
_diffrn_ambient_temperature 100(2)
_diffrn_measured_fraction_theta_full 0.999
_diffrn_measured_fraction_theta_max 0.999
_diffrn_measurement_device_type 'Bruker D8 Venture'
_diffrn_measurement_method '\f and \w scans'
_diffrn_radiation_type MoK\a
_diffrn_radiation_wavelength 0.71073
_diffrn_reflns_av_R_equivalents 0.0591
_diffrn_reflns_av_unetI/netI 0.0241
_diffrn_reflns_Laue_measured_fraction_full 0.999
_diffrn_reflns_Laue_measured_fraction_max 0.999
_diffrn_reflns_limit_h_max 22
_diffrn_reflns_limit_h_min -22
_diffrn_reflns_limit_k_max 12
_diffrn_reflns_limit_k_min -12
_diffrn_reflns_limit_l_max 27
_diffrn_reflns_limit_l_min -27
_diffrn_reflns_number 101495
_diffrn_reflns_point_group_measured_fraction_full 0.999
_diffrn_reflns_point_group_measured_fraction_max 0.999
_diffrn_reflns_theta_full 25.242
_diffrn_reflns_theta_max 30.040
_diffrn_reflns_theta_min 2.256
_exptl_absorpt_coefficient_mu 2.424
_exptl_absorpt_correction_T_max 0.8987
_exptl_absorpt_correction_T_min 0.6653
_exptl_absorpt_correction_type multi-scan
_exptl_absorpt_process_details SADABS
_exptl_crystal_colour orange
_exptl_crystal_density_diffrn 1.621
_exptl_crystal_description block
_exptl_crystal_F_000 1340
_exptl_crystal_size_max 0.183
_exptl_crystal_size_mid 0.124
_exptl_crystal_size_min 0.045
_refine_diff_density_max 0.464
_refine_diff_density_min -0.432
_refine_diff_density_rms 0.068
_refine_ls_extinction_method none
_refine_ls_goodness_of_fit_ref 1.017
_refine_ls_hydrogen_treatment constr
_refine_ls_matrix_type full
_refine_ls_number_parameters 353
_refine_ls_number_reflns 7900
_refine_ls_number_restraints 0
_refine_ls_restrained_S_all 1.017
_refine_ls_R_factor_all 0.0394
_refine_ls_R_factor_gt 0.0287
_refine_ls_shift/su_max 0.001
_refine_ls_shift/su_mean 0.000
_refine_ls_structure_factor_coef Fsqd
_refine_ls_weighting_details 'w=1/[\s^2^(Fo^2^)+(0.0299P)^2^+2.0794P] where P=(Fo^2^+2Fc^2^)/3'
_refine_ls_weighting_scheme calc
_refine_ls_wR_factor_gt 0.0652
_refine_ls_wR_factor_ref 0.0709
_reflns_Friedel_coverage 0.000
_reflns_number_gt 6709
_reflns_number_total 7900
_reflns_threshold_expression 'I > 2\s(I)'
_cod_data_source_file jm1c01740_si_016.cif
_cod_data_source_block feba589
_cod_original_sg_symbol_H-M 'P 21/c'
_cod_database_code 1566544
_shelx_space_group_comment
;
The symmetry employed for this shelxl refinement is uniquely defined
by the following loop, which should always be used as a source of
symmetry information in preference to the above space-group names.
They are only intended as comments.
;
_shelx_estimated_absorpt_t_min 0.665
_shelx_estimated_absorpt_t_max 0.899
_shelxl_version_number 2014-3

loop_
_space_group_symop_operation_xyz
'x, y, z'
'-x, y+1/2, -z+1/2'
'-x, -y, -z'
'x, -y-1/2, z-1/2'

loop_
_atom_site_label
_atom_site_type_symbol
_atom_site_fract_x
_atom_site_fract_y
_atom_site_fract_z
_atom_site_U_iso_or_equiv
_atom_site_adp_type
_atom_site_occupancy
_atom_site_site_symmetry_order
_atom_site_calc_flag
_atom_site_refinement_flags_posn
_atom_site_refinement_flags_adp
_atom_site_refinement_flags_occupancy
_atom_site_disorder_assembly
_atom_site_disorder_group
Br Br -0.55096(2) 0.22197(2) 0.31097(2) 0.03109(6) Uani 1 1 d . . . . .
Cu Cu 0.01177(2) 0.15456(2) 0.13548(2) 0.01659(5) Uani 1 1 d . . . . .
Cl Cl 0.04740(3) 0.37144(4) 0.09099(2) 0.02182(8) Uani 1 1 d . . . . .
C1 C -0.34757(11) 0.35414(19) 0.11137(9) 0.0203(3) Uani 1 1 d . . . . .
H1 H -0.3964 0.3027 0.1185 0.024 Uiso 1 1 calc R U . . .
C2 C -0.35642(11) 0.4573(2) 0.05637(9) 0.0239(3) Uani 1 1 d . . . . .
H2 H -0.4114 0.4764 0.0264 0.029 Uiso 1 1 calc R U . . .
C3 C -0.28568(12) 0.5328(2) 0.04472(9) 0.0232(3) Uani 1 1 d . . . . .
H3 H -0.2922 0.6043 0.0074 0.028 Uiso 1 1 calc R U . . .
C4 C -0.20516(11) 0.50295(18) 0.08821(9) 0.0196(3) Uani 1 1 d . . . . .
H4 H -0.1565 0.5533 0.0799 0.024 Uiso 1 1 calc R U . . .
C4A C -0.19519(10) 0.40003(18) 0.14370(9) 0.0178(3) Uani 1 1 d . . . . .
C5 C -0.10819(11) 0.36880(18) 0.19142(9) 0.0195(3) Uani 1 1 d . . . . .
H5A H -0.0666 0.4418 0.1811 0.023 Uiso 1 1 calc R U . . .
H5B H -0.1105 0.3813 0.2420 0.023 Uiso 1 1 calc R U . . .
N6 N -0.07910(9) 0.21774(15) 0.18082(8) 0.0186(3) Uani 1 1 d . . . . .
C7 C -0.11538(10) 0.10400(18) 0.20569(8) 0.0177(3) Uani 1 1 d . . . . .
C7A C -0.18731(11) 0.12442(18) 0.23848(9) 0.0180(3) Uani 1 1 d . . . . .
N8 N -0.20137(10) 0.02941(16) 0.29061(8) 0.0211(3) Uani 1 1 d . . . . .
H8 H -0.1660 -0.0401 0.3122 0.025 Uiso 1 1 calc R U . . .
C8A C -0.27978(11) 0.06111(19) 0.30327(9) 0.0212(3) Uani 1 1 d . . . . .
C9 C -0.32067(13) -0.0053(2) 0.35173(10) 0.0268(4) Uani 1 1 d . . . . .
H9 H -0.2938 -0.0823 0.3830 0.032 Uiso 1 1 calc R U . . .
C10 C -0.40096(13) 0.0446(2) 0.35258(10) 0.0280(4) Uani 1 1 d . . . . .
H10 H -0.4309 0.0007 0.3843 0.034 Uiso 1 1 calc R U . . .
C11 C -0.43905(12) 0.1602(2) 0.30676(9) 0.0242(3) Uani 1 1 d . . . . .
C12 C -0.39955(11) 0.2285(2) 0.25913(9) 0.0211(3) Uani 1 1 d . . . . .
H12 H -0.4265 0.3072 0.2291 0.025 Uiso 1 1 calc R U . . .
C12A C -0.31775(11) 0.17723(19) 0.25664(9) 0.0191(3) Uani 1 1 d . . . . .
C12B C -0.25724(11) 0.21782(18) 0.21553(8) 0.0181(3) Uani 1 1 d . . . . .
C12C C -0.26701(10) 0.32525(18) 0.15654(8) 0.0170(3) Uani 1 1 d . . . . .
N13 N -0.09240(9) -0.04029(15) 0.19772(7) 0.0180(3) Uani 1 1 d . . . . .
N14 N -0.03253(9) -0.03915(15) 0.15892(7) 0.0170(3) Uani 1 1 d . . . . .
C15 C -0.00319(11) -0.15774(18) 0.13539(9) 0.0188(3) Uani 1 1 d . . . . .
H15 H -0.0207 -0.2551 0.1450 0.023 Uiso 1 1 calc R U . . .
C16 C 0.05893(11) -0.13074(18) 0.09297(9) 0.0183(3) Uani 1 1 d . . . . .
N17 N 0.07635(9) 0.01590(15) 0.08368(7) 0.0180(3) Uani 1 1 d . . . . .
C18 C 0.13175(11) 0.05069(19) 0.04469(9) 0.0202(3) Uani 1 1 d . . . . .
H18 H 0.1429 0.1529 0.0380 0.024 Uiso 1 1 calc R U . . .
C19 C 0.17412(11) -0.0563(2) 0.01330(9) 0.0203(3) Uani 1 1 d . . . . .
C20 C 0.15616(12) -0.2048(2) 0.02322(9) 0.0234(3) Uani 1 1 d . . . . .
H20 H 0.1841 -0.2806 0.0029 0.028 Uiso 1 1 calc R U . . .
C21 C 0.09769(12) -0.24352(19) 0.06263(9) 0.0219(3) Uani 1 1 d . . . . .
H21 H 0.0844 -0.3451 0.0687 0.026 Uiso 1 1 calc R U . . .
C22 C 0.23829(11) -0.0103(2) -0.02785(9) 0.0234(3) Uani 1 1 d . . . . .
H22A H 0.2606 -0.1002 -0.0470 0.028 Uiso 1 1 calc R U . . .
H22B H 0.2097 0.0526 -0.0689 0.028 Uiso 1 1 calc R U . . .
N23 N 0.30996(9) 0.07300(16) 0.01713(7) 0.0195(3) Uani 1 1 d . . . . .
C24 C 0.37138(11) 0.1076(2) -0.02576(9) 0.0229(3) Uani 1 1 d . . . . .
H24A H 0.3434 0.1699 -0.0672 0.027 Uiso 1 1 calc R U . . .
H24B H 0.3908 0.0142 -0.0442 0.027 Uiso 1 1 calc R U . . .
C25 C 0.44779(12) 0.1901(2) 0.01926(10) 0.0266(4) Uani 1 1 d . . . . .
H25A H 0.4895 0.2095 -0.0100 0.032 Uiso 1 1 calc R U . . .
H25B H 0.4287 0.2874 0.0340 0.032 Uiso 1 1 calc R U . . .
O26 O 0.48847(8) 0.10770(16) 0.08134(7) 0.0276(3) Uani 1 1 d . . . . .
C27 C 0.42848(11) 0.0742(2) 0.12289(9) 0.0245(4) Uani 1 1 d . . . . .
H27A H 0.4071 0.1681 0.1393 0.029 Uiso 1 1 calc R U . . .
H27B H 0.4572 0.0164 0.1657 0.029 Uiso 1 1 calc R U . . .
C28 C 0.35393(11) -0.0146(2) 0.07986(9) 0.0230(3) Uani 1 1 d . . . . .
H28A H 0.3747 -0.1095 0.0640 0.028 Uiso 1 1 calc R U . . .
H28B H 0.3136 -0.0383 0.1099 0.028 Uiso 1 1 calc R U . . .
O1 O 0.12221(7) 0.18186(13) 0.23929(6) 0.0196(2) Uani 1 1 d . . . . .
H100 H 0.1242 0.2655 0.2639 0.029 Uiso 1 1 d R U . . .
C29 C 0.20909(11) 0.1619(2) 0.23614(10) 0.0252(4) Uani 1 1 d . . . . .
H29A H 0.2206 0.2212 0.1967 0.038 Uiso 1 1 calc R U . . .
H29B H 0.2194 0.0564 0.2282 0.038 Uiso 1 1 calc R U . . .
H29C H 0.2469 0.1943 0.2814 0.038 Uiso 1 1 calc R U . . .

loop_
_atom_site_aniso_label
_atom_site_aniso_U_11
_atom_site_aniso_U_22
_atom_site_aniso_U_33
_atom_site_aniso_U_23
_atom_site_aniso_U_13
_atom_site_aniso_U_12
Br 0.02456(10) 0.04339(12) 0.02850(10) -0.00402(8) 0.01260(7) -0.00149(8)
Cu 0.01618(10) 0.01273(9) 0.01958(10) 0.00025(7) 0.00174(7) -0.00027(7)
Cl 0.0256(2) 0.01536(17) 0.02160(19) 0.00180(14) -0.00002(15) -0.00378(14)
C1 0.0179(8) 0.0246(8) 0.0176(7) 0.0015(6) 0.0030(6) 0.0027(6)
C2 0.0199(8) 0.0292(9) 0.0202(8) 0.0038(7) 0.0002(6) 0.0058(7)
C3 0.0271(9) 0.0244(8) 0.0178(8) 0.0054(6) 0.0047(7) 0.0054(7)
C4 0.0215(8) 0.0168(7) 0.0213(8) -0.0010(6) 0.0068(6) 0.0007(6)
C4A 0.0186(7) 0.0159(7) 0.0178(7) -0.0028(6) 0.0019(6) 0.0022(6)
C5 0.0179(8) 0.0156(7) 0.0229(8) -0.0021(6) 0.0004(6) 0.0011(6)
N6 0.0157(6) 0.0157(6) 0.0224(7) -0.0004(5) 0.0008(5) 0.0010(5)
C7 0.0149(7) 0.0191(7) 0.0163(7) 0.0003(6) -0.0017(6) 0.0012(6)
C7A 0.0196(8) 0.0166(7) 0.0162(7) 0.0008(6) 0.0012(6) 0.0006(6)
N8 0.0229(7) 0.0205(7) 0.0186(7) 0.0030(5) 0.0020(5) 0.0041(5)
C8A 0.0247(8) 0.0210(8) 0.0167(7) -0.0010(6) 0.0024(6) 0.0007(6)
C9 0.0354(10) 0.0252(9) 0.0201(8) 0.0037(7) 0.0075(7) 0.0007(7)
C10 0.0352(10) 0.0298(9) 0.0215(8) 0.0009(7) 0.0114(7) -0.0036(8)
C11 0.0235(9) 0.0300(9) 0.0200(8) -0.0051(7) 0.0069(7) -0.0030(7)
C12 0.0211(8) 0.0246(8) 0.0174(7) -0.0011(6) 0.0041(6) 0.0004(6)
C12A 0.0211(8) 0.0212(8) 0.0144(7) -0.0013(6) 0.0029(6) -0.0007(6)
C12B 0.0184(7) 0.0192(7) 0.0151(7) -0.0009(6) 0.0010(6) 0.0002(6)
C12C 0.0189(7) 0.0165(7) 0.0148(7) -0.0008(5) 0.0022(6) 0.0026(6)
N13 0.0161(6) 0.0175(6) 0.0196(6) 0.0012(5) 0.0026(5) 0.0015(5)
N14 0.0148(6) 0.0167(6) 0.0180(6) 0.0013(5) 0.0009(5) 0.0001(5)
C15 0.0199(8) 0.0139(7) 0.0206(8) 0.0004(6) 0.0010(6) -0.0004(6)
C16 0.0186(8) 0.0158(7) 0.0177(7) -0.0011(6) -0.0012(6) -0.0001(6)
N17 0.0188(7) 0.0157(6) 0.0179(6) -0.0011(5) 0.0011(5) -0.0002(5)
C18 0.0208(8) 0.0185(7) 0.0197(8) -0.0019(6) 0.0016(6) -0.0015(6)
C19 0.0193(8) 0.0240(8) 0.0156(7) -0.0034(6) 0.0003(6) -0.0013(6)
C20 0.0257(9) 0.0219(8) 0.0218(8) -0.0053(6) 0.0040(7) 0.0013(7)
C21 0.0258(9) 0.0153(7) 0.0225(8) -0.0019(6) 0.0015(7) 0.0003(6)
C22 0.0243(8) 0.0283(9) 0.0178(8) -0.0051(7) 0.0055(6) -0.0026(7)
N23 0.0189(7) 0.0224(7) 0.0168(6) -0.0006(5) 0.0034(5) 0.0002(5)
C24 0.0222(8) 0.0258(8) 0.0212(8) 0.0007(7) 0.0063(7) 0.0031(7)
C25 0.0237(9) 0.0290(9) 0.0270(9) 0.0040(7) 0.0060(7) 0.0005(7)
O26 0.0198(6) 0.0333(7) 0.0290(7) 0.0046(6) 0.0045(5) 0.0031(5)
C27 0.0228(9) 0.0292(9) 0.0203(8) 0.0010(7) 0.0027(7) 0.0004(7)
C28 0.0238(8) 0.0232(8) 0.0212(8) 0.0018(6) 0.0036(7) 0.0013(7)
O1 0.0186(6) 0.0181(5) 0.0208(6) -0.0008(4) 0.0024(4) -0.0005(4)
C29 0.0195(8) 0.0261(9) 0.0294(9) 0.0044(7) 0.0046(7) 0.0009(7)

loop_
_atom_type_symbol
_atom_type_description
_atom_type_scat_dispersion_real
_atom_type_scat_dispersion_imag
_atom_type_scat_source
C C 0.0033 0.0016 'International Tables Vol C Tables 4.2.6.8 and 6.1.1.4'
H H 0.0000 0.0000 'International Tables Vol C Tables 4.2.6.8 and 6.1.1.4'
Br Br -0.2901 2.4595 'International Tables Vol C Tables 4.2.6.8 and 6.1.1.4'
Cl Cl 0.1484 0.1585 'International Tables Vol C Tables 4.2.6.8 and 6.1.1.4'
Cu Cu 0.3201 1.2651 'International Tables Vol C Tables 4.2.6.8 and 6.1.1.4'
N N 0.0061 0.0033 'International Tables Vol C Tables 4.2.6.8 and 6.1.1.4'
O O 0.0106 0.0060 'International Tables Vol C Tables 4.2.6.8 and 6.1.1.4'

loop_
_geom_angle_atom_site_label_1
_geom_angle_atom_site_label_2
_geom_angle_atom_site_label_3
_geom_angle
_geom_angle_site_symmetry_1
_geom_angle_site_symmetry_3
_geom_angle_publ_flag
N6 Cu N14 78.66(6) . . ?
N6 Cu N17 157.16(6) . . ?
N14 Cu N17 80.09(6) . . ?
N6 Cu Cl 101.79(4) . . ?
N14 Cu Cl 170.60(4) . . ?
N17 Cu Cl 97.81(4) . . ?
N6 Cu O1 94.92(5) . . ?
N14 Cu O1 98.01(5) . . ?
N17 Cu O1 96.24(5) . . ?
Cl Cu O1 91.32(3) . . ?
C2 C1 C12C 120.47(16) . . ?
C2 C1 H1 119.8 . . ?
C12C C1 H1 119.8 . . ?
C1 C2 C3 120.65(16) . . ?
C1 C2 H2 119.7 . . ?
C3 C2 H2 119.7 . . ?
C2 C3 C4 119.46(16) . . ?
C2 C3 H3 120.3 . . ?
C4 C3 H3 120.3 . . ?
C4A C4 C3 120.62(16) . . ?
C4A C4 H4 119.7 . . ?
C3 C4 H4 119.7 . . ?
C4 C4A C12C 120.09(15) . . ?
C4 C4A C5 120.73(15) . . ?
C12C C4A C5 119.17(15) . . ?
N6 C5 C4A 111.67(13) . . ?
N6 C5 H5A 109.3 . . ?
C4A C5 H5A 109.3 . . ?
N6 C5 H5B 109.3 . . ?
C4A C5 H5B 109.3 . . ?
H5A C5 H5B 107.9 . . ?
C7 N6 C5 118.72(14) . . ?
C7 N6 Cu 112.34(11) . . ?
C5 N6 Cu 128.92(11) . . ?
N6 C7 N13 122.44(15) . . ?
N6 C7 C7A 121.73(15) . . ?
N13 C7 C7A 115.66(14) . . ?
N8 C7A C12B 110.09(15) . . ?
N8 C7A C7 121.61(14) . . ?
C12B C7A C7 127.35(15) . . ?
C8A N8 C7A 108.65(14) . . ?
C8A N8 H8 125.7 . . ?
C7A N8 H8 125.7 . . ?
N8 C8A C9 129.11(16) . . ?
N8 C8A C12A 108.47(15) . . ?
C9 C8A C12A 122.41(17) . . ?
C10 C9 C8A 117.68(17) . . ?
C10 C9 H9 121.2 . . ?
C8A C9 H9 121.2 . . ?
C9 C10 C11 120.35(17) . . ?
C9 C10 H10 119.8 . . ?
C11 C10 H10 119.8 . . ?
C12 C11 C10 122.96(17) . . ?
C12 C11 Br 119.40(14) . . ?
C10 C11 Br 117.63(14) . . ?
C11 C12 C12A 117.55(16) . . ?
C11 C12 H12 121.2 . . ?
C12A C12 H12 121.2 . . ?
C12 C12A C8A 119.03(16) . . ?
C12 C12A C12B 134.25(16) . . ?
C8A C12A C12B 106.72(15) . . ?
C7A C12B C12A 106.05(14) . . ?
C7A C12B C12C 124.81(15) . . ?
C12A C12B C12C 128.94(15) . . ?
C1 C12C C4A 118.68(15) . . ?
C1 C12C C12B 120.83(15) . . ?
C4A C12C C12B 120.48(14) . . ?
N14 N13 C7 107.64(13) . . ?
C15 N14 N13 123.83(14) . . ?
C15 N14 Cu 117.65(12) . . ?
N13 N14 Cu 118.51(10) . . ?
N14 C15 C16 114.74(14) . . ?
N14 C15 H15 122.6 . . ?
C16 C15 H15 122.6 . . ?
N17 C16 C21 121.32(16) . . ?
N17 C16 C15 115.10(14) . . ?
C21 C16 C15 123.57(15) . . ?
C18 N17 C16 119.04(15) . . ?
C18 N17 Cu 128.57(12) . . ?
C16 N17 Cu 112.38(11) . . ?
N17 C18 C19 122.99(16) . . ?
N17 C18 H18 118.5 . . ?
C19 C18 H18 118.5 . . ?
C20 C19 C18 117.50(16) . . ?
C20 C19 C22 121.96(16) . . ?
C18 C19 C22 120.52(16) . . ?
C21 C20 C19 120.47(16) . . ?
C21 C20 H20 119.8 . . ?
C19 C20 H20 119.8 . . ?
C20 C21 C16 118.65(16) . . ?
C20 C21 H21 120.7 . . ?
C16 C21 H21 120.7 . . ?
N23 C22 C19 111.82(14) . . ?
N23 C22 H22A 109.3 . . ?
C19 C22 H22A 109.3 . . ?
N23 C22 H22B 109.3 . . ?
C19 C22 H22B 109.3 . . ?
H22A C22 H22B 107.9 . . ?
C24 N23 C22 108.49(13) . . ?
C24 N23 C28 108.52(13) . . ?
C22 N23 C28 111.54(14) . . ?
N23 C24 C25 110.29(14) . . ?
N23 C24 H24A 109.6 . . ?
C25 C24 H24A 109.6 . . ?
N23 C24 H24B 109.6 . . ?
C25 C24 H24B 109.6 . . ?
H24A C24 H24B 108.1 . . ?
O26 C25 C24 111.91(15) . . ?
O26 C25 H25A 109.2 . . ?
C24 C25 H25A 109.2 . . ?
O26 C25 H25B 109.2 . . ?
C24 C25 H25B 109.2 . . ?
H25A C25 H25B 107.9 . . ?
C27 O26 C25 110.01(13) . . ?
O26 C27 C28 111.11(15) . . ?
O26 C27 H27A 109.4 . . ?
C28 C27 H27A 109.4 . . ?
O26 C27 H27B 109.4 . . ?
C28 C27 H27B 109.4 . . ?
H27A C27 H27B 108.0 . . ?
N23 C28 C27 109.32(14) . . ?
N23 C28 H28A 109.8 . . ?
C27 C28 H28A 109.8 . . ?
N23 C28 H28B 109.8 . . ?
C27 C28 H28B 109.8 . . ?
H28A C28 H28B 108.3 . . ?
C29 O1 Cu 120.14(10) . . ?
C29 O1 H100 102.6 . . ?
Cu O1 H100 117.9 . . ?
O1 C29 H29A 109.5 . . ?
O1 C29 H29B 109.5 . . ?
H29A C29 H29B 109.5 . . ?
O1 C29 H29C 109.5 . . ?
H29A C29 H29C 109.5 . . ?
H29B C29 H29C 109.5 . . ?

loop_
_geom_bond_atom_site_label_1
_geom_bond_atom_site_label_2
_geom_bond_distance
_geom_bond_site_symmetry_2
_geom_bond_publ_flag
Br C11 1.9065(19) . ?
Cu N6 1.9590(15) . ?
Cu N14 1.9724(14) . ?
Cu N17 2.0301(14) . ?
Cu Cl 2.2555(4) . ?
Cu O1 2.3493(12) . ?
C1 C2 1.388(2) . ?
C1 C12C 1.403(2) . ?
C1 H1 0.9500 . ?
C2 C3 1.390(3) . ?
C2 H2 0.9500 . ?
C3 C4 1.392(2) . ?
C3 H3 0.9500 . ?
C4 C4A 1.392(2) . ?
C4 H4 0.9500 . ?
C4A C12C 1.410(2) . ?
C4A C5 1.507(2) . ?
C5 N6 1.465(2) . ?
C5 H5A 0.9900 . ?
C5 H5B 0.9900 . ?
N6 C7 1.322(2) . ?
C7 N13 1.366(2) . ?
C7 C7A 1.458(2) . ?
C7A N8 1.376(2) . ?
C7A C12B 1.389(2) . ?
N8 C8A 1.373(2) . ?
N8 H8 0.8800 . ?
C8A C9 1.397(3) . ?
C8A C12A 1.416(2) . ?
C9 C10 1.373(3) . ?
C9 H9 0.9500 . ?
C10 C11 1.404(3) . ?
C10 H10 0.9500 . ?
C11 C12 1.378(2) . ?
C12 C12A 1.408(2) . ?
C12 H12 0.9500 . ?
C12A C12B 1.442(2) . ?
C12B C12C 1.469(2) . ?
N13 N14 1.354(2) . ?
N14 C15 1.290(2) . ?
C15 C16 1.455(2) . ?
C15 H15 0.9500 . ?
C16 N17 1.366(2) . ?
C16 C21 1.389(2) . ?
N17 C18 1.333(2) . ?
C18 C19 1.397(2) . ?
C18 H18 0.9500 . ?
C19 C20 1.387(2) . ?
C19 C22 1.503(2) . ?
C20 C21 1.388(3) . ?
C20 H20 0.9500 . ?
C21 H21 0.9500 . ?
C22 N23 1.471(2) . ?
C22 H22A 0.9900 . ?
C22 H22B 0.9900 . ?
N23 C24 1.466(2) . ?
N23 C28 1.473(2) . ?
C24 C25 1.518(3) . ?
C24 H24A 0.9900 . ?
C24 H24B 0.9900 . ?
C25 O26 1.425(2) . ?
C25 H25A 0.9900 . ?
C25 H25B 0.9900 . ?
O26 C27 1.426(2) . ?
C27 C28 1.513(2) . ?
C27 H27A 0.9900 . ?
C27 H27B 0.9900 . ?
C28 H28A 0.9900 . ?
C28 H28B 0.9900 . ?
O1 C29 1.427(2) . ?
O1 H100 0.8840 . ?
C29 H29A 0.9800 . ?
C29 H29B 0.9800 . ?
C29 H29C 0.9800 . ?

loop_
_geom_hbond_atom_site_label_D
_geom_hbond_atom_site_label_H
_geom_hbond_atom_site_label_A
_geom_hbond_distance_DH
_geom_hbond_distance_HA
_geom_hbond_distance_DA
_geom_hbond_angle_DHA
_geom_hbond_site_symmetry_A
C5 H5A Cl 0.99 2.88 3.5125(19) 122.3 .
N8 H8 Cl 0.88 2.46 3.2644(15) 152.3 2_545
C18 H18 Cl 0.95 2.83 3.3924(18) 118.9 .
C21 H21 Cl 0.95 2.67 3.6208(18) 177.9 1_545
C24 H24B O26 0.99 2.48 3.337(2) 144.4 3_655
C27 H27B Br 0.99 3.02 3.7827(19) 134.3 2_545
O1 H100 N13 0.88 2.01 2.8633(18) 162.6 2

loop_
_geom_torsion_atom_site_label_1
_geom_torsion_atom_site_label_2
_geom_torsion_atom_site_label_3
_geom_torsion_atom_site_label_4
_geom_torsion
_geom_torsion_site_symmetry_1
_geom_torsion_site_symmetry_2
_geom_torsion_site_symmetry_3
_geom_torsion_site_symmetry_4
_geom_torsion_publ_flag
C12C C1 C2 C3 0.5(3) . . . . ?
C1 C2 C3 C4 0.8(3) . . . . ?
C2 C3 C4 C4A -0.9(3) . . . . ?
C3 C4 C4A C12C -0.3(2) . . . . ?
C3 C4 C4A C5 -179.28(15) . . . . ?
C4 C4A C5 N6 -112.12(17) . . . . ?
C12C C4A C5 N6 68.8(2) . . . . ?
C4A C5 N6 C7 -72.84(19) . . . . ?
C4A C5 N6 Cu 109.02(15) . . . . ?
C5 N6 C7 N13 179.61(14) . . . . ?
Cu N6 C7 N13 -1.96(19) . . . . ?
C5 N6 C7 C7A 4.6(2) . . . . ?
Cu N6 C7 C7A -177.00(12) . . . . ?
N6 C7 C7A N8 -150.62(16) . . . . ?
N13 C7 C7A N8 34.0(2) . . . . ?
N6 C7 C7A C12B 41.7(2) . . . . ?
N13 C7 C7A C12B -133.70(17) . . . . ?
C12B C7A N8 C8A -1.05(19) . . . . ?
C7 C7A N8 C8A -170.67(15) . . . . ?
C7A N8 C8A C9 -179.50(18) . . . . ?
C7A N8 C8A C12A 1.46(19) . . . . ?
N8 C8A C9 C10 -178.16(18) . . . . ?
C12A C8A C9 C10 0.8(3) . . . . ?
C8A C9 C10 C11 -1.0(3) . . . . ?
C9 C10 C11 C12 0.3(3) . . . . ?
C9 C10 C11 Br 179.62(15) . . . . ?
C10 C11 C12 C12A 0.7(3) . . . . ?
Br C11 C12 C12A -178.61(12) . . . . ?
C11 C12 C12A C8A -0.9(2) . . . . ?
C11 C12 C12A C12B 179.96(18) . . . . ?
N8 C8A C12A C12 179.35(15) . . . . ?
C9 C8A C12A C12 0.2(3) . . . . ?
N8 C8A C12A C12B -1.31(19) . . . . ?
C9 C8A C12A C12B 179.57(16) . . . . ?
N8 C7A C12B C12A 0.21(18) . . . . ?
C7 C7A C12B C12A 169.08(16) . . . . ?
N8 C7A C12B C12C -175.04(15) . . . . ?
C7 C7A C12B C12C -6.2(3) . . . . ?
C12 C12A C12B C7A 179.86(18) . . . . ?
C8A C12A C12B C7A 0.67(18) . . . . ?
C12 C12A C12B C12C -5.2(3) . . . . ?
C8A C12A C12B C12C 175.65(16) . . . . ?
C2 C1 C12C C4A -1.7(2) . . . . ?
C2 C1 C12C C12B 179.13(16) . . . . ?
C4 C4A C12C C1 1.6(2) . . . . ?
C5 C4A C12C C1 -179.41(15) . . . . ?
C4 C4A C12C C12B -179.24(15) . . . . ?
C5 C4A C12C C12B -0.2(2) . . . . ?
C7A C12B C12C C1 144.79(17) . . . . ?
C12A C12B C12C C1 -29.3(3) . . . . ?
C7A C12B C12C C4A -34.4(2) . . . . ?
C12A C12B C12C C4A 151.48(17) . . . . ?
N6 C7 N13 N14 -2.8(2) . . . . ?
C7A C7 N13 N14 172.57(13) . . . . ?
C7 N13 N14 C15 -172.72(15) . . . . ?
C7 N13 N14 Cu 6.38(16) . . . . ?
N13 N14 C15 C16 178.19(14) . . . . ?
Cu N14 C15 C16 -0.92(19) . . . . ?
N14 C15 C16 N17 -0.7(2) . . . . ?
N14 C15 C16 C21 -179.72(15) . . . . ?
C21 C16 N17 C18 0.0(2) . . . . ?
C15 C16 N17 C18 -179.14(14) . . . . ?
C21 C16 N17 Cu -179.10(12) . . . . ?
C15 C16 N17 Cu 1.82(17) . . . . ?
C16 N17 C18 C19 -0.8(2) . . . . ?
Cu N17 C18 C19 178.03(12) . . . . ?
N17 C18 C19 C20 0.7(2) . . . . ?
N17 C18 C19 C22 -177.76(15) . . . . ?
C18 C19 C20 C21 0.4(3) . . . . ?
C22 C19 C20 C21 178.80(16) . . . . ?
C19 C20 C21 C16 -1.2(3) . . . . ?
N17 C16 C21 C20 1.1(2) . . . . ?
C15 C16 C21 C20 -179.93(16) . . . . ?
C20 C19 C22 N23 -118.10(18) . . . . ?
C18 C19 C22 N23 60.3(2) . . . . ?
C19 C22 N23 C24 177.40(14) . . . . ?
C19 C22 N23 C28 57.93(19) . . . . ?
C22 N23 C24 C25 -178.45(14) . . . . ?
C28 N23 C24 C25 -57.10(18) . . . . ?
N23 C24 C25 O26 57.0(2) . . . . ?
C24 C25 O26 C27 -56.9(2) . . . . ?
C25 O26 C27 C28 58.76(19) . . . . ?
C24 N23 C28 C27 58.82(18) . . . . ?
C22 N23 C28 C27 178.27(14) . . . . ?
O26 C27 C28 N23 -60.48(19) . . . . ?
